data_4112799
loop_
_publ_author_name
'Giannis S. Papaefstathiou'
'Zhenming Zhong'
'Lei Geng'
'Leonard R. MacGillivray'

_publ_contact_author_address
;
Department of Chemistry
University of Iowa
Iowa City, 52242-1294
Iowa, USA
;
_publ_contact_author_email len-macgillivray@uiowa.edu
_publ_contact_author_name 'MacGillivray, Leonard R.'
_publ_section_title
;
 Coordination-Driven Self-Assembly Directs a
 Single-Crystal-to-Single-Crystal Transformation that Exhibits
 Photocontrolled Fluorescence
;
_journal_name_full 'Journal of the American Chemical Society'
_journal_page_first 9158
_journal_page_last 9159
_journal_paper_doi 10.1021/ja047819n
_journal_volume 126
_journal_year 2004
_chemical_formula_sum 'C70 H76 Cl4 N12 O24 Zn4'
_chemical_formula_weight 1872.79
_space_group_IT_number 2
_symmetry_cell_setting triclinic
_symmetry_space_group_name_Hall '-P 1'
_symmetry_space_group_name_H-M 'P -1'
_audit_creation_date 2004-04-14T10:30:33-00:00
_audit_creation_method 'WinGX routine CIF_UPDATE'
_cell_angle_alpha 97.531(5)
_cell_angle_beta 101.758(5)
_cell_angle_gamma 110.933(5)
_cell_formula_units_Z 1
_cell_length_a 10.7509(11)
_cell_length_b 10.9233(11)
_cell_length_c 18.558(2)
_cell_measurement_temperature 293(2)
_cell_volume 1942.7(4)
_computing_structure_refinement 'SHELXL-97 (Sheldrick, 1997)'
_diffrn_measured_fraction_theta_full 0.98
_diffrn_measured_fraction_theta_max 0.98
_diffrn_radiation_type MoK\a
_diffrn_radiation_wavelength 0.71069
_diffrn_reflns_av_R_equivalents 0.0303
_diffrn_reflns_limit_h_max 13
_diffrn_reflns_limit_h_min -13
_diffrn_reflns_limit_k_max 14
_diffrn_reflns_limit_k_min -14
_diffrn_reflns_limit_l_max 24
_diffrn_reflns_limit_l_min -24
_diffrn_reflns_number 16348
_diffrn_reflns_theta_full 27.51
_diffrn_reflns_theta_max 27.51
_diffrn_reflns_theta_min 2.11
_exptl_absorpt_coefficient_mu 1.442
_exptl_absorpt_correction_T_max 0.9314
_exptl_absorpt_correction_T_min 0.5962
_exptl_absorpt_correction_type multi-scan
_exptl_absorpt_process_details 'Scalepack (Otwinowiski & Minor, 1997)'
_exptl_crystal_density_diffrn 1.601
_exptl_crystal_F_000 960
_exptl_crystal_size_max 0.40
_exptl_crystal_size_mid 0.09
_exptl_crystal_size_min 0.05
_refine_diff_density_max 0.862
_refine_diff_density_min -0.592
_refine_ls_extinction_method none
_refine_ls_goodness_of_fit_ref 1.041
_refine_ls_hydrogen_treatment mixed
_refine_ls_matrix_type full
_refine_ls_number_parameters 552
_refine_ls_number_reflns 8750
_refine_ls_number_restraints 18
_refine_ls_restrained_S_all 1.059
_refine_ls_R_factor_gt 0.0459
_refine_ls_shift/su_max 0.015
_refine_ls_structure_factor_coef Fsqd
_refine_ls_weighting_details 'calc w=1/[\s^2^(Fo^2^)+(0.0985P)^2^+0.5712P] where P=(Fo^2^+2Fc^2^)/3'
_refine_ls_weighting_scheme calc
_refine_ls_wR_factor_ref 0.1592
_reflns_number_gt 6388
_reflns_number_total 8750
_reflns_threshold_expression >2sigma(I)
_cod_data_source_file ja047819nsi20040415_064047_2.cif
_cod_data_source_block 1
_cod_original_cell_volume 1942.7(3)
_cod_database_code 4112799

loop_
_symmetry_equiv_pos_as_xyz
'x, y, z'
'-x, -y, -z'

loop_
_atom_site_label
_atom_site_type_symbol
_atom_site_fract_x
_atom_site_fract_y
_atom_site_fract_z
_atom_site_U_iso_or_equiv
_atom_site_adp_type
_atom_site_occupancy
_atom_site_calc_flag
_atom_site_refinement_flags
_atom_site_disorder_group
_atom_site_disorder_assembly
C1 C 0.2415(4) 0.5128(4) 0.5515(2) 0.0300(8) Uani 1 d . . .
H1 H 0.2057 0.4528 0.5805 0.036 Uiso 1 calc R . .
C2 C 0.3173(4) 0.4822(4) 0.5059(2) 0.0341(9) Uani 1 d . . .
H2 H 0.3326 0.4034 0.5045 0.041 Uiso 1 calc R . .
C3 C 0.3698(4) 0.5694(4) 0.4626(2) 0.0364(9) Uani 1 d . . .
H3 H 0.4201 0.5503 0.4308 0.044 Uiso 1 calc R . .
C4 C 0.3468(4) 0.6860(4) 0.4670(2) 0.0344(9) Uani 1 d . . .
H4 H 0.3829 0.747 0.4385 0.041 Uiso 1 calc R . .
C5 C 0.2699(4) 0.7126(4) 0.5139(2) 0.0291(8) Uani 1 d . . .
C6 C 0.2404(4) 0.8365(4) 0.5194(2) 0.0313(8) Uani 1 d . . .
H6A H 0.2822 0.889 0.4859 0.038 Uiso 1 calc R . .
H6B H 0.2829 0.8904 0.5705 0.038 Uiso 1 calc R . .
C7 C 0.0859(4) 0.8058(4) 0.4990(2) 0.0340(9) Uani 1 d . . .
H7A H 0.0714 0.8833 0.4853 0.041 Uiso 1 calc R . .
H7B H 0.0386 0.7309 0.4556 0.041 Uiso 1 calc R . .
C8 C -0.0546(4) 0.8317(4) 0.5758(2) 0.0293(8) Uani 1 d . . .
H8 H -0.06 0.8952 0.5479 0.035 Uiso 1 calc R . .
C9 C -0.1376(4) 0.8112(4) 0.6293(2) 0.0278(8) Uani 1 d . . .
C10 C -0.2170(4) 0.8875(4) 0.6316(2) 0.0323(8) Uani 1 d . . .
H10 H -0.2046 0.9542 0.6041 0.039 Uiso 1 calc R . .
C11 C -0.3137(4) 0.8686(4) 0.6729(2) 0.0360(9) Uani 1 d . . .
C12 C -0.3955(5) 0.9564(5) 0.6742(3) 0.0503(12) Uani 1 d . . .
H12A H -0.3633 1.017 0.7227 0.075 Uiso 1 calc R . .
H12B H -0.4918 0.9008 0.6648 0.075 Uiso 1 calc R . .
H12C H -0.383 1.0071 0.6357 0.075 Uiso 1 calc R . .
C13 C -0.3318(4) 0.7669(4) 0.7113(2) 0.0351(9) Uani 1 d . . .
H13 H -0.3975 0.7509 0.7384 0.042 Uiso 1 calc R . .
C14 C -0.2553(4) 0.6856(4) 0.7113(2) 0.0296(8) Uani 1 d . . .
C15 C -0.1509(4) 0.7114(4) 0.67243(19) 0.0257(8) Uani 1 d . . .
C16 C -0.2933(4) 0.5748(4) 0.7495(2) 0.0305(8) Uani 1 d . . .
H16 H -0.3657 0.566 0.7714 0.037 Uiso 1 calc R . .
C17 C -0.3044(4) 0.3818(4) 0.7942(3) 0.0386(9) Uani 1 d . . .
H17A H -0.3532 0.2972 0.7571 0.046 Uiso 1 calc R . .
H17B H -0.3716 0.4024 0.8156 0.046 Uiso 1 calc R . .
C18 C -0.1968(4) 0.3666(4) 0.8571(2) 0.0379(9) Uani 1 d . . .
H18A H -0.1305 0.4555 0.8848 0.045 Uiso 1 calc R . .
H18B H -0.2434 0.3229 0.892 0.045 Uiso 1 calc R . .
C19 C -0.1194(4) 0.2874(4) 0.8297(2) 0.0343(9) Uani 1 d . . .
C20 C -0.0980(5) 0.1905(5) 0.8645(3) 0.0517(12) Uani 1 d . . .
H20 H -0.129 0.1738 0.9069 0.062 Uiso 1 calc R . .
C21 C -0.0294(6) 0.1175(5) 0.8356(3) 0.0587(14) Uani 1 d . . .
H21 H -0.0159 0.0503 0.858 0.07 Uiso 1 calc R . .
C22 C 0.0179(5) 0.1453(5) 0.7741(3) 0.0473(11) Uani 1 d . . .
H22 H 0.0649 0.0984 0.7544 0.057 Uiso 1 calc R . .
C23 C -0.0056(4) 0.2441(4) 0.7425(2) 0.0348(9) Uani 1 d . . .
H23 H 0.0257 0.262 0.7003 0.042 Uiso 1 calc R . .
C24 C 0.3415(4) 0.7847(4) 0.7660(2) 0.0286(8) Uani 1 d . . .
H24 H 0.343 0.6998 0.7547 0.034 Uiso 1 calc R . .
C25 C 0.4348(4) 0.8745(4) 0.8302(2) 0.0289(8) Uani 1 d . . .
H25 H 0.4975 0.8504 0.8612 0.035 Uiso 1 calc R . .
C26 C 0.4339(4) 1.0035(4) 0.8482(2) 0.0300(8) Uani 1 d . . .
C27 C 0.3380(4) 1.0321(4) 0.7990(2) 0.0354(9) Uani 1 d . . .
H27 H 0.3341 1.1162 0.8085 0.043 Uiso 1 calc R . .
C28 C 0.2487(4) 0.9362(4) 0.7363(2) 0.0332(9) Uani 1 d . . .
H28 H 0.1851 0.9578 0.7041 0.04 Uiso 1 calc R . .
C31 C 0.7304(4) 1.1913(4) 1.0295(2) 0.0303(8) Uani 1 d . . .
C32 C 0.8329(4) 1.1613(4) 1.0728(2) 0.0325(8) Uani 1 d . . .
H32 H 0.8397 1.0796 1.0585 0.039 Uiso 1 calc R . .
C33 C 0.9245(4) 1.2533(4) 1.1371(2) 0.0347(9) Uani 1 d . . .
H33 H 0.9926 1.2317 1.1652 0.042 Uiso 1 calc R . .
C34 C 0.8220(4) 1.4027(4) 1.1177(2) 0.0323(8) Uani 1 d . . .
H34 H 0.8186 1.486 1.1323 0.039 Uiso 1 calc R . .
C35 C 0.7275(4) 1.3163(4) 1.0534(2) 0.0347(9) Uani 1 d . . .
H35 H 0.6615 1.341 1.0257 0.042 Uiso 1 calc R . .
N1 N 0.2168(3) 0.6256(3) 0.55603(17) 0.0273(7) Uani 1 d . . .
N2 N 0.0265(3) 0.7726(3) 0.56205(17) 0.0272(7) Uani 1 d . . .
N3 N -0.2401(3) 0.4883(3) 0.75665(17) 0.0303(7) Uani 1 d . . .
N4 N -0.0721(3) 0.3173(3) 0.76918(18) 0.0299(7) Uani 1 d . . .
N5 N 0.2482(3) 0.8132(3) 0.71892(16) 0.0254(6) Uani 1 d . . .
N6 N 0.9196(3) 1.3734(3) 1.16093(17) 0.0281(7) Uani 1 d . . .
O1 O -0.0724(2) 0.6426(3) 0.67433(15) 0.0289(6) Uani 1 d . . .
O2 O 0.0637(3) 0.4954(3) 0.66771(14) 0.0280(5) Uani 1 d . . .
H5O H 0.1286 0.4804 0.6926 0.06 Uiso 1 d . . .
O3 O 0.2079(4) 0.1543(4) 0.6372(2) 0.0685(11) Uani 1 d . . .
O4 O 0.4096(3) 0.3420(3) 0.64566(18) 0.0495(8) Uani 1 d . . .
O5 O 0.4207(3) 0.1334(3) 0.65185(19) 0.0521(8) Uani 1 d . . .
O6 O 0.3143(4) 0.1671(4) 0.53853(18) 0.0600(9) Uani 1 d . . .
O11 O 0.3125(3) 0.4722(3) 0.74638(17) 0.0476(8) Uani 1 d . . .
O12 O 0.4017(6) 0.3992(5) 0.8807(3) 0.0982(15) Uani 1 d . . .
Cl1 Cl 0.33647(10) 0.19834(9) 0.61885(6) 0.0351(2) Uani 1 d . . .
Cl2 Cl 0.72953(16) 0.73299(17) 0.96115(8) 0.0694(4) Uani 1 d D . .
O7 O 0.7344(7) 0.8047(5) 1.0311(3) 0.124(2) Uani 1 d D . A
Zn1 Zn 0.09790(4) 0.66191(4) 0.62965(2) 0.02368(13) Uani 1 d . . .
Zn2 Zn -0.05494(4) 0.50072(4) 0.73564(2) 0.02514(13) Uani 1 d . . .
C29A C 0.5305(4) 1.1066(4) 0.9146(2) 0.0295(9) Uani 0.92 d P . .
H29A H 0.5197 1.1874 0.9241 0.035 Uiso 0.92 calc PR . .
C30A C 0.6325(4) 1.0929(4) 0.9623(2) 0.0294(9) Uani 0.92 d P . .
H30A H 0.6425 1.0119 0.9517 0.035 Uiso 0.92 calc PR . .
C29B C 0.472(4) 1.035(5) 0.953(2) 0.036(11) Uiso 0.08 d PD . .
H29B H 0.4836 1.1282 0.9684 0.043 Uiso 0.08 calc PR . .
C30B C 0.605(4) 1.034(5) 0.996(2) 0.033(11) Uiso 0.08 d PD . .
H30B H 0.635 0.9746 0.9663 0.04 Uiso 0.08 calc PR . .
O8A O 0.6013(9) 0.6900(10) 0.9113(5) 0.103(4) Uani 0.53 d PD 1 A
O9A O 0.779(3) 0.6339(19) 0.9714(10) 0.27(2) Uani 0.53 d PD 1 A
O10A O 0.818(2) 0.8321(15) 0.9302(10) 0.223(10) Uani 0.53 d PD 1 A
O8B O 0.700(3) 0.6004(11) 0.9614(10) 0.238(17) Uani 0.47 d PD 2 A
O9B O 0.8491(14) 0.742(2) 0.9493(9) 0.173(9) Uani 0.47 d PD 2 A
O10B O 0.676(4) 0.772(3) 0.9012(6) 0.31(2) Uani 0.47 d PD 2 A
H1O H 0.3607 0.4356 0.7148 0.08 Uiso 1 d . . .
H2O H 0.3216 0.4447 0.7926 0.08 Uiso 1 d . . .
H3O H 0.3928 0.4877 0.885 0.12 Uiso 1 d . . .
H4O H 0.3733 0.3876 0.926 0.12 Uiso 1 d . . .

loop_
_atom_site_aniso_label
_atom_site_aniso_U_11
_atom_site_aniso_U_22
_atom_site_aniso_U_33
_atom_site_aniso_U_23
_atom_site_aniso_U_13
_atom_site_aniso_U_12
C1 0.0313(19) 0.027(2) 0.031(2) 0.0050(16) 0.0094(16) 0.0107(16)
C2 0.035(2) 0.034(2) 0.033(2) -0.0003(17) 0.0066(17) 0.0170(18)
C3 0.035(2) 0.043(2) 0.036(2) 0.0036(19) 0.0145(17) 0.0189(19)
C4 0.032(2) 0.040(2) 0.037(2) 0.0151(18) 0.0166(17) 0.0148(18)
C5 0.0261(18) 0.032(2) 0.0290(19) 0.0055(16) 0.0092(15) 0.0107(16)
C6 0.0315(19) 0.029(2) 0.039(2) 0.0146(17) 0.0192(17) 0.0110(17)
C7 0.038(2) 0.039(2) 0.033(2) 0.0153(18) 0.0156(17) 0.0198(19)
C8 0.0251(18) 0.033(2) 0.030(2) 0.0104(16) 0.0046(15) 0.0117(16)
C9 0.0267(18) 0.030(2) 0.0267(19) 0.0044(15) 0.0050(15) 0.0134(16)
C10 0.032(2) 0.035(2) 0.035(2) 0.0104(17) 0.0078(16) 0.0194(18)
C11 0.035(2) 0.043(2) 0.040(2) 0.0121(19) 0.0114(17) 0.0250(19)
C12 0.052(3) 0.059(3) 0.066(3) 0.026(3) 0.032(2) 0.039(3)
C13 0.0285(19) 0.045(2) 0.036(2) 0.0078(19) 0.0111(16) 0.0193(18)
C14 0.0256(18) 0.035(2) 0.029(2) 0.0058(16) 0.0061(15) 0.0138(16)
C15 0.0245(17) 0.0290(19) 0.0229(18) 0.0038(15) 0.0021(14) 0.0130(16)
C16 0.0228(17) 0.035(2) 0.032(2) 0.0058(17) 0.0081(15) 0.0101(16)
C17 0.030(2) 0.040(2) 0.051(3) 0.016(2) 0.0207(19) 0.0132(18)
C18 0.044(2) 0.043(2) 0.037(2) 0.0210(19) 0.0234(19) 0.018(2)
C19 0.030(2) 0.036(2) 0.033(2) 0.0094(17) 0.0095(16) 0.0083(17)
C20 0.059(3) 0.065(3) 0.053(3) 0.034(3) 0.026(2) 0.036(3)
C21 0.066(3) 0.060(3) 0.078(4) 0.038(3) 0.033(3) 0.042(3)
C22 0.048(3) 0.038(2) 0.059(3) 0.010(2) 0.015(2) 0.020(2)
C23 0.034(2) 0.027(2) 0.039(2) 0.0003(17) 0.0110(17) 0.0096(17)
C24 0.0236(18) 0.032(2) 0.031(2) 0.0072(16) 0.0061(15) 0.0126(16)
C25 0.0214(17) 0.030(2) 0.033(2) 0.0051(16) 0.0047(15) 0.0104(15)
C26 0.0230(18) 0.030(2) 0.031(2) 0.0017(16) 0.0041(15) 0.0066(16)
C27 0.036(2) 0.026(2) 0.040(2) 0.0001(17) 0.0017(17) 0.0129(17)
C28 0.033(2) 0.031(2) 0.034(2) 0.0080(17) 0.0026(16) 0.0139(17)
C31 0.0288(19) 0.033(2) 0.0249(19) 0.0035(16) 0.0098(15) 0.0069(16)
C32 0.034(2) 0.029(2) 0.032(2) 0.0013(16) 0.0066(16) 0.0137(17)
C33 0.034(2) 0.035(2) 0.032(2) 0.0012(17) -0.0005(16) 0.0170(18)
C34 0.031(2) 0.034(2) 0.028(2) 0.0039(17) 0.0029(16) 0.0122(17)
C35 0.034(2) 0.041(2) 0.028(2) 0.0061(17) 0.0024(16) 0.0174(19)
N1 0.0255(15) 0.0261(16) 0.0296(16) 0.0027(13) 0.0083(12) 0.0102(13)
N2 0.0258(15) 0.0305(17) 0.0271(16) 0.0073(13) 0.0076(12) 0.0128(14)
N3 0.0249(15) 0.0355(18) 0.0278(16) 0.0065(14) 0.0069(13) 0.0089(14)
N4 0.0284(16) 0.0251(16) 0.0314(17) 0.0027(13) 0.0071(13) 0.0070(13)
N5 0.0245(15) 0.0260(16) 0.0250(15) 0.0042(12) 0.0070(12) 0.0094(13)
N6 0.0274(15) 0.0287(17) 0.0240(16) 0.0029(13) 0.0036(12) 0.0093(14)
O1 0.0246(13) 0.0349(15) 0.0334(14) 0.0126(12) 0.0121(11) 0.0149(12)
O2 0.0307(13) 0.0279(13) 0.0301(14) 0.0092(11) 0.0105(11) 0.0148(11)
O3 0.055(2) 0.059(2) 0.105(3) 0.034(2) 0.037(2) 0.0246(19)
O4 0.062(2) 0.0330(17) 0.055(2) 0.0054(15) 0.0248(16) 0.0170(15)
O5 0.0496(19) 0.050(2) 0.059(2) 0.0141(16) 0.0015(16) 0.0278(16)
O6 0.077(2) 0.057(2) 0.0407(19) 0.0072(16) 0.0046(17) 0.0270(19)
O11 0.0517(18) 0.0509(19) 0.0510(19) 0.0072(15) 0.0146(15) 0.0336(16)
O12 0.138(4) 0.101(4) 0.069(3) 0.032(3) 0.032(3) 0.055(3)
Cl1 0.0373(5) 0.0306(5) 0.0376(5) 0.0078(4) 0.0073(4) 0.0151(4)
Cl2 0.0719(9) 0.0951(11) 0.0528(8) 0.0038(7) 0.0119(7) 0.0535(9)
O7 0.181(6) 0.102(4) 0.095(4) -0.006(3) 0.058(4) 0.063(4)
Zn1 0.0224(2) 0.0246(2) 0.0244(2) 0.00479(17) 0.00644(16) 0.00988(18)
Zn2 0.0233(2) 0.0259(2) 0.0249(2) 0.00392(17) 0.00680(17) 0.00869(18)
C29A 0.033(2) 0.027(2) 0.028(2) 0.0047(17) 0.0066(17) 0.0117(18)
C30A 0.028(2) 0.029(2) 0.028(2) 0.0038(17) 0.0097(17) 0.0084(17)
O8A 0.072(6) 0.096(7) 0.113(9) 0.015(6) -0.043(6) 0.041(5)
O9A 0.38(4) 0.21(2) 0.20(2) -0.064(18) -0.11(2) 0.25(3)
O10A 0.185(18) 0.24(2) 0.34(3) 0.14(2) 0.18(2) 0.104(17)
O8B 0.39(4) 0.18(2) 0.169(19) -0.023(16) -0.08(2) 0.23(3)
O9B 0.164(14) 0.30(3) 0.201(16) 0.132(19) 0.126(13) 0.19(2)
O10B 0.61(5) 0.58(5) 0.113(12) 0.21(2) 0.20(2) 0.57(5)

loop_
_atom_type_symbol
_atom_type_description
_atom_type_scat_dispersion_real
_atom_type_scat_dispersion_imag
_atom_type_scat_source
C C 0.0033 0.0016 'International Tables Vol C Tables 4.2.6.8 and 6.1.1.4'
H H 0 0 'International Tables Vol C Tables 4.2.6.8 and 6.1.1.4'
N N 0.0061 0.0033 'International Tables Vol C Tables 4.2.6.8 and 6.1.1.4'
O O 0.0106 0.006 'International Tables Vol C Tables 4.2.6.8 and 6.1.1.4'
Cl Cl 0.1484 0.1585 'International Tables Vol C Tables 4.2.6.8 and 6.1.1.4'
Zn Zn 0.2839 1.4301 'International Tables Vol C Tables 4.2.6.8 and 6.1.1.4'

loop_
_geom_angle_atom_site_label_1
_geom_angle_atom_site_label_2
_geom_angle_atom_site_label_3
_geom_angle
_geom_angle_site_symmetry_1
_geom_angle_site_symmetry_3
N1 C1 C2 123.1(4) . .
C3 C2 C1 118.9(4) . .
C2 C3 C4 118.9(4) . .
C3 C4 C5 120.0(4) . .
N1 C5 C4 121.0(3) . .
N1 C5 C6 117.2(3) . .
C4 C5 C6 121.8(3) . .
C5 C6 C7 112.8(3) . .
N2 C7 C6 111.7(3) . .
N2 C8 C9 128.3(3) . .
C10 C9 C15 119.8(3) . .
C10 C9 C8 116.0(3) . .
C15 C9 C8 123.8(3) . .
C11 C10 C9 123.1(4) . .
C13 C11 C10 116.9(3) . .
C13 C11 C12 122.5(4) . .
C10 C11 C12 120.6(4) . .
C11 C13 C14 123.1(4) . .
C13 C14 C15 119.4(4) . .
C13 C14 C16 116.9(3) . .
C15 C14 C16 123.6(3) . .
O1 C15 C9 121.1(3) . .
O1 C15 C14 121.3(3) . .
C9 C15 C14 117.5(3) . .
N3 C16 C14 128.3(3) . .
N3 C17 C18 111.8(3) . .
C19 C18 C17 114.6(3) . .
N4 C19 C20 122.0(4) . .
N4 C19 C18 116.4(3) . .
C20 C19 C18 121.6(4) . .
C19 C20 C21 119.3(4) . .
C22 C21 C20 119.5(4) . .
C21 C22 C23 118.3(4) . .
N4 C23 C22 123.7(4) . .
N5 C24 C25 123.4(3) . .
C24 C25 C26 119.0(3) . .
C27 C26 C25 117.1(3) . .
C27 C26 C29A 119.9(3) . .
C25 C26 C29A 123.0(3) . .
C27 C26 C29B 127.5(13) . .
C25 C26 C29B 101.4(15) . .
C29A C26 C29B 41.0(13) . .
C28 C27 C26 119.9(4) . .
N5 C28 C27 123.4(3) . .
C32 C31 C35 117.3(3) . .
C32 C31 C30A 119.5(4) . .
C35 C31 C30A 123.3(4) . .
C32 C31 C30B 99.6(13) . .
C35 C31 C30B 132.9(14) . .
C30A C31 C30B 34.7(13) . .
C33 C32 C31 119.7(3) . .
N6 C33 C32 122.9(3) . .
N6 C34 C35 123.4(4) . .
C34 C35 C31 119.8(4) . .
C1 N1 C5 118.1(3) . .
C1 N1 Zn1 119.4(3) . .
C5 N1 Zn1 122.5(2) . .
C8 N2 C7 115.1(3) . .
C8 N2 Zn1 125.5(3) . .
C7 N2 Zn1 118.7(2) . .
C16 N3 C17 116.8(3) . .
C16 N3 Zn2 125.9(3) . .
C17 N3 Zn2 116.6(2) . .
C19 N4 C23 117.1(3) . .
C19 N4 Zn2 121.1(3) . .
C23 N4 Zn2 120.0(3) . .
C28 N5 C24 117.1(3) . .
C28 N5 Zn1 122.8(2) . .
C24 N5 Zn1 119.8(2) . .
C34 N6 C33 116.9(3) . .
C34 N6 Zn2 123.5(3) . 2_677
C33 N6 Zn2 119.5(2) . 2_677
C15 O1 Zn2 131.4(2) . .
C15 O1 Zn1 131.2(2) . .
Zn2 O1 Zn1 96.80(10) . .
Zn1 O2 Zn2 104.93(11) . .
O3 Cl1 O5 110.7(2) . .
O3 Cl1 O6 110.3(2) . .
O5 Cl1 O6 108.2(2) . .
O3 Cl1 O4 110.4(2) . .
O5 Cl1 O4 109.1(2) . .
O6 Cl1 O4 108.1(2) . .
O9B Cl2 O10B 100.8(14) . .
O9B Cl2 O8B 88.2(17) . .
O10B Cl2 O8B 122.1(17) . .
O9B Cl2 O8A 130.4(9) . .
O10B Cl2 O8A 45.1(17) . .
O8B Cl2 O8A 86.4(13) . .
O9B Cl2 O9A 58.8(11) . .
O10B Cl2 O9A 135.0(10) . .
O8B Cl2 O9A 32.3(19) . .
O8A Cl2 O9A 115.2(12) . .
O9B Cl2 O7 116.6(8) . .
O10B Cl2 O7 114.6(6) . .
O8B Cl2 O7 111.3(8) . .
O8A Cl2 O7 111.2(5) . .
O9A Cl2 O7 110.4(7) . .
O9B Cl2 O10A 52.2(9) . .
O10B Cl2 O10A 59.5(16) . .
O8B Cl2 O10A 135.9(14) . .
O8A Cl2 O10A 104.1(10) . .
O9A Cl2 O10A 110.7(9) . .
O7 Cl2 O10A 104.5(7) . .
O2 Zn1 N2 149.72(12) . .
O2 Zn1 N5 104.43(11) . .
N2 Zn1 N5 101.78(12) . .
O2 Zn1 O1 76.60(10) . .
N2 Zn1 O1 85.56(11) . .
N5 Zn1 O1 96.74(11) . .
O2 Zn1 N1 96.92(11) . .
N2 Zn1 N1 91.87(12) . .
N5 Zn1 N1 102.63(12) . .
O1 Zn1 N1 160.57(11) . .
O2 Zn1 Zn2 37.54(7) . .
N2 Zn1 Zn2 126.03(8) . .
N5 Zn1 Zn2 93.99(8) . .
O1 Zn1 Zn2 41.14(7) . .
N1 Zn1 Zn2 134.41(8) . .
O2 Zn2 N3 152.82(11) . .
O2 Zn2 O1 77.48(10) . .
N3 Zn2 O1 86.45(11) . .
O2 Zn2 N6 105.66(11) . 2_677
N3 Zn2 N6 98.73(12) . 2_677
O1 Zn2 N6 100.72(11) . 2_677
O2 Zn2 N4 97.24(11) . .
N3 Zn2 N4 92.21(12) . .
O1 Zn2 N4 163.91(11) . .
N6 Zn2 N4 95.33(12) 2_677 .
O2 Zn2 Zn1 37.53(7) . .
N3 Zn2 Zn1 128.13(9) . .
O1 Zn2 Zn1 42.06(7) . .
N6 Zn2 Zn1 97.25(9) 2_677 .
N4 Zn2 Zn1 134.76(9) . .
C30A C29A C26 124.7(4) . .
C29A C30A C31 127.0(4) . .
C30B C29B C30B 93(4) 2_677 .
C30B C29B C26 132(4) 2_677 .
C30B C29B C26 118(4) . .
C29B C30B C29B 87(4) 2_677 .
C29B C30B C31 120(4) 2_677 .
C29B C30B C31 112(4) . .

loop_
_geom_bond_atom_site_label_1
_geom_bond_atom_site_label_2
_geom_bond_distance
_geom_bond_site_symmetry_2
C1 N1 1.345(5) .
C1 C2 1.376(5) .
C2 C3 1.369(6) .
C3 C4 1.376(6) .
C4 C5 1.387(5) .
C5 N1 1.352(5) .
C5 C6 1.491(5) .
C6 C7 1.526(5) .
C7 N2 1.469(5) .
C8 N2 1.300(5) .
C8 C9 1.452(5) .
C9 C10 1.392(5) .
C9 C15 1.419(5) .
C10 C11 1.388(6) .
C11 C13 1.374(6) .
C11 C12 1.516(5) .
C13 C14 1.409(5) .
C14 C15 1.421(5) .
C14 C16 1.457(5) .
C15 O1 1.314(4) .
C16 N3 1.276(5) .
C17 N3 1.466(5) .
C17 C18 1.539(6) .
C18 C19 1.506(6) .
C19 N4 1.356(5) .
C19 C20 1.372(6) .
C20 C21 1.391(7) .
C21 C22 1.368(7) .
C22 C23 1.369(6) .
C23 N4 1.359(5) .
C24 N5 1.344(4) .
C24 C25 1.374(5) .
C25 C26 1.410(5) .
C26 C27 1.383(5) .
C26 C29A 1.465(5) .
C26 C29B 1.87(4) .
C27 C28 1.372(5) .
C28 N5 1.338(5) .
C31 C32 1.390(5) .
C31 C35 1.392(6) .
C31 C30A 1.458(5) .
C31 C30B 1.70(5) .
C32 C33 1.379(5) .
C33 N6 1.352(5) .
C34 N6 1.346(5) .
C34 C35 1.369(5) .
N1 Zn1 2.143(3) .
N2 Zn1 2.072(3) .
N3 Zn2 2.066(3) .
N4 Zn2 2.132(3) .
N5 Zn1 2.090(3) .
N6 Zn2 2.105(3) 2_677
O1 Zn2 2.077(3) .
O1 Zn1 2.115(2) .
O2 Zn1 1.976(2) .
O2 Zn2 1.977(2) .
O3 Cl1 1.421(4) .
O4 Cl1 1.443(3) .
O5 Cl1 1.430(3) .
O6 Cl1 1.435(3) .
Cl2 O9B 1.318(8) .
Cl2 O10B 1.339(7) .
Cl2 O8B 1.368(9) .
Cl2 O8A 1.371(6) .
Cl2 O9A 1.382(8) .
Cl2 O7 1.406(4) .
Cl2 O10A 1.434(8) .
Zn1 Zn2 3.1348(6) .
Zn2 N6 2.105(3) 2_677
C29A C30A 1.328(6) .
C29B C30B 1.481(7) 2_677
C29B C30B 1.482(7) .
C30B C29B 1.481(7) 2_677
